data_7158201
loop_
_publ_author_name
'Sandeep, K.'
'Siva Reddy, Alla'
'Kumara Swamy, K. C.'

_publ_section_title
;
 Palladium-catalysed cyclisation of ynamides and propargyl tethered
 iodosulfonamides with boronic acids leading to benzosultams.
;
_journal_issue 31
_journal_name_full 'Organic &amp; biomolecular chemistry'
_journal_page_first 6871
_journal_page_last 6882
_journal_paper_doi 10.1039/d1ob00925g
_journal_volume 19
_journal_year 2021
_chemical_formula_sum 'C22 H19 N O2 S'
_chemical_formula_weight 361.44
_space_group_IT_number 14
_space_group_name_Hall '-P 2yn'
_space_group_name_H-M_alt 'P 1 21/n 1'
_symmetry_cell_setting monoclinic
_symmetry_space_group_name_H-M 'P 1 21/n 1'
_atom_sites_solution_hydrogens geom
_atom_sites_solution_primary direct
_atom_sites_solution_secondary difmap
_audit_creation_method SHELXL-97
_audit_update_record
;
2021-05-08 deposited with the CCDC.	2021-07-19 downloaded from the CCDC.
;
_cell_angle_alpha 90.00
_cell_angle_beta 91.952(6)
_cell_angle_gamma 90.00
_cell_formula_units_Z 4
_cell_length_a 11.613(2)
_cell_length_b 10.494(2)
_cell_length_c 15.562(3)
_cell_measurement_reflns_used 9516
_cell_measurement_temperature 300(2)
_cell_measurement_theta_max 27.21
_cell_measurement_theta_min 2.34
_cell_volume 1895.4(6)
_computing_cell_refinement 'Bruker SAINT'
_computing_data_collection 'Bruker APEX2'
_computing_data_reduction 'Bruker SAINT'
_computing_molecular_graphics 'Bruker SHELXTL'
_computing_publication_material 'Bruker SHELXTL'
_computing_structure_refinement 'SHELXL-97 (Sheldrick, 1997)'
_computing_structure_solution 'SHELXS-97 (Sheldrick, 1990)'
_diffrn_ambient_temperature 300(2)
_diffrn_measured_fraction_theta_full 0.999
_diffrn_measured_fraction_theta_max 0.999
_diffrn_measurement_device_type 'Bruker APEX-II CCD'
_diffrn_measurement_method '\f and \w scans'
_diffrn_radiation_monochromator graphite
_diffrn_radiation_source 'fine-focus sealed tube'
_diffrn_radiation_type MoK\a
_diffrn_radiation_wavelength 0.71073
_diffrn_reflns_av_R_equivalents 0.0732
_diffrn_reflns_av_sigmaI/netI 0.0270
_diffrn_reflns_limit_h_max 13
_diffrn_reflns_limit_h_min -13
_diffrn_reflns_limit_k_max 12
_diffrn_reflns_limit_k_min -12
_diffrn_reflns_limit_l_max 18
_diffrn_reflns_limit_l_min -18
_diffrn_reflns_number 42063
_diffrn_reflns_theta_full 24.98
_diffrn_reflns_theta_max 24.98
_diffrn_reflns_theta_min 2.23
_exptl_absorpt_coefficient_mu 0.186
_exptl_absorpt_correction_type none
_exptl_crystal_colour COLORLESS
_exptl_crystal_density_diffrn 1.267
_exptl_crystal_density_method 'not measured'
_exptl_crystal_description BLOCK
_exptl_crystal_F_000 760
_exptl_crystal_recrystallization_method 'Re-crystallisation from solvent'
_exptl_crystal_size_max 0.2
_exptl_crystal_size_mid 0.2
_exptl_crystal_size_min 0.1
_refine_diff_density_max 0.254
_refine_diff_density_min -0.240
_refine_diff_density_rms 0.048
_refine_ls_extinction_coef 0.0105(12)
_refine_ls_extinction_expression Fc^*^=kFc[1+0.001xFc^2^\l^3^/sin(2\q)]^-1/4^
_refine_ls_extinction_method SHELXL
_refine_ls_goodness_of_fit_ref 1.087
_refine_ls_hydrogen_treatment mixed
_refine_ls_matrix_type full
_refine_ls_number_parameters 238
_refine_ls_number_reflns 3331
_refine_ls_number_restraints 0
_refine_ls_restrained_S_all 1.087
_refine_ls_R_factor_all 0.0640
_refine_ls_R_factor_gt 0.0436
_refine_ls_shift/su_max 0.001
_refine_ls_shift/su_mean 0.000
_refine_ls_structure_factor_coef Fsqd
_refine_ls_weighting_details 'calc w=1/[\s^2^(Fo^2^)+(0.0484P)^2^+0.9318P] where P=(Fo^2^+2Fc^2^)/3'
_refine_ls_weighting_scheme calc
_refine_ls_wR_factor_gt 0.1065
_refine_ls_wR_factor_ref 0.1138
_reflns_number_gt 2576
_reflns_number_total 3331
_reflns_threshold_expression >2sigma(I)
_cod_data_source_file d1ob00925g2.cif
_cod_data_source_block Compound3aa
_cod_depositor_comments
;
The following automatic conversions were performed:

data item '_symmetry_cell_setting' value 'MONOCLINIC' was changed to
'monoclinic' in accordance with the
/home/data/users/saulius/crontab/automatic-downloads/rss-feeds/RSC/lib/dictionaries/cif_core.dic
dictionary named 'cif_core.dic' version 2.4.2 last updated on
2011-04-26.

Automatic conversion script
Id: cif_fix_values 7556 2019-12-06 15:28:31Z antanas 

 Adding full bibliography for 7158201--7158205.cif.
;
_cod_original_cell_volume 1895.2(6)
_cod_original_sg_symbol_H-M P2(1)/n
_cod_database_code 7158201

loop_
_symmetry_equiv_pos_as_xyz
'x, y, z'
'-x+1/2, y+1/2, -z+1/2'
'-x, -y, -z'
'x-1/2, -y-1/2, z-1/2'

loop_
_atom_site_label
_atom_site_type_symbol
_atom_site_fract_x
_atom_site_fract_y
_atom_site_fract_z
_atom_site_U_iso_or_equiv
_atom_site_adp_type
_atom_site_occupancy
_atom_site_symmetry_multiplicity
_atom_site_calc_flag
_atom_site_refinement_flags
_atom_site_disorder_assembly
_atom_site_disorder_group
S1 S 0.55500(4) 0.42291(6) 0.78033(4) 0.0386(2) Uani 1 1 d . . .
O1 O 0.63600(13) 0.32556(17) 0.76151(11) 0.0548(5) Uani 1 1 d . . .
O2 O 0.60279(14) 0.54709(17) 0.79469(12) 0.0559(5) Uani 1 1 d . . .
N1 N 0.45153(14) 0.4271(2) 0.70443(11) 0.0426(5) Uani 1 1 d . . .
C9 C 0.24234(17) 0.4097(2) 0.68501(13) 0.0331(5) Uani 1 1 d . . .
C10 C 0.12674(17) 0.4258(2) 0.72223(13) 0.0325(5) Uani 1 1 d . . .
C6 C 0.34788(17) 0.3838(2) 0.82987(13) 0.0342(5) Uani 1 1 d . . .
C8 C 0.33864(17) 0.4105(2) 0.73593(13) 0.0341(5) Uani 1 1 d . . .
C16 C 0.24094(17) 0.3945(2) 0.58981(13) 0.0358(5) Uani 1 1 d . . .
C1 C 0.46150(18) 0.3814(2) 0.86043(14) 0.0371(5) Uani 1 1 d . . .
C5 C 0.26290(19) 0.3524(2) 0.88719(14) 0.0425(6) Uani 1 1 d . . .
H5 H 0.1861 0.3512 0.8683 0.051 Uiso 1 1 calc R . .
C15 C 0.04352(17) 0.3311(2) 0.71515(14) 0.0380(5) Uani 1 1 d . . .
H15 H 0.0602 0.2548 0.6878 0.046 Uiso 1 1 calc R . .
C2 C 0.4926(2) 0.3507(2) 0.94477(15) 0.0491(6) Uani 1 1 d . . .
H2 H 0.5696 0.3491 0.9634 0.059 Uiso 1 1 calc R . .
C14 C -0.06410(19) 0.3497(3) 0.74857(15) 0.0464(6) Uani 1 1 d . . .
H14 H -0.1192 0.2856 0.7441 0.056 Uiso 1 1 calc R . .
C11 C 0.09917(19) 0.5393(2) 0.76211(15) 0.0436(6) Uani 1 1 d . . .
H11 H 0.1538 0.6039 0.7666 0.052 Uiso 1 1 calc R . .
C4 C 0.2915(2) 0.3231(2) 0.97196(14) 0.0470(6) Uani 1 1 d . . .
C3 C 0.4067(2) 0.3227(3) 0.99963(15) 0.0529(7) Uani 1 1 d . . .
H3 H 0.4257 0.3029 1.0566 0.064 Uiso 1 1 calc R . .
C13 C -0.0898(2) 0.4625(3) 0.78830(16) 0.0490(6) Uani 1 1 d . . .
H13 H -0.1623 0.4747 0.8106 0.059 Uiso 1 1 calc R . .
C17 C 0.1704(2) 0.4703(3) 0.53743(15) 0.0507(6) Uani 1 1 d . . .
H17 H 0.1242 0.5317 0.5621 0.061 Uiso 1 1 calc R . .
C21 C 0.3047(2) 0.3007(3) 0.55092(15) 0.0508(6) Uani 1 1 d . . .
H21 H 0.3507 0.2465 0.5846 0.061 Uiso 1 1 calc R . .
C12 C -0.0083(2) 0.5577(2) 0.79517(17) 0.0505(6) Uani 1 1 d . . .
H12 H -0.0256 0.6341 0.8220 0.061 Uiso 1 1 calc R . .
C19 C 0.2332(3) 0.3656(3) 0.41191(17) 0.0655(9) Uani 1 1 d . . .
H19 H 0.2321 0.3573 0.3524 0.079 Uiso 1 1 calc R . .
C18 C 0.1679(2) 0.4560(3) 0.44925(17) 0.0649(8) Uani 1 1 d . . .
H18 H 0.1210 0.5087 0.4151 0.078 Uiso 1 1 calc R . .
C22 C 0.4739(2) 0.5138(3) 0.63267(17) 0.0654(8) Uani 1 1 d . . .
H22A H 0.4616 0.4694 0.5792 0.098 Uiso 1 1 calc R . .
H22B H 0.5521 0.5432 0.6373 0.098 Uiso 1 1 calc R . .
H22C H 0.4226 0.5853 0.6347 0.098 Uiso 1 1 calc R . .
C20 C 0.3007(2) 0.2867(3) 0.46224(17) 0.0635(8) Uani 1 1 d . . .
H20 H 0.3441 0.2233 0.4369 0.076 Uiso 1 1 calc R . .
C7 C 0.1982(3) 0.2917(3) 1.03360(17) 0.0729(9) Uani 1 1 d . . .
H7A H 0.1309 0.3418 1.0197 0.109 Uiso 1 1 calc R . .
H7B H 0.2249 0.3103 1.0913 0.109 Uiso 1 1 calc R . .
H7C H 0.1793 0.2028 1.0290 0.109 Uiso 1 1 calc R . .

loop_
_atom_site_aniso_label
_atom_site_aniso_U_11
_atom_site_aniso_U_22
_atom_site_aniso_U_33
_atom_site_aniso_U_23
_atom_site_aniso_U_13
_atom_site_aniso_U_12
S1 0.0281(3) 0.0435(4) 0.0439(3) -0.0030(3) -0.0017(2) -0.0017(2)
O1 0.0390(9) 0.0578(12) 0.0679(12) -0.0006(9) 0.0073(8) 0.0105(8)
O2 0.0517(10) 0.0508(11) 0.0647(12) -0.0056(9) -0.0053(9) -0.0151(8)
N1 0.0278(9) 0.0651(14) 0.0351(10) 0.0057(9) 0.0017(8) -0.0073(9)
C9 0.0296(10) 0.0374(13) 0.0323(11) 0.0023(9) 0.0024(9) -0.0007(9)
C10 0.0300(11) 0.0390(13) 0.0282(11) 0.0042(9) -0.0023(8) 0.0017(9)
C6 0.0332(11) 0.0391(13) 0.0303(11) -0.0025(9) 0.0005(9) 0.0010(9)
C8 0.0311(11) 0.0387(13) 0.0328(12) 0.0012(9) 0.0055(9) -0.0014(9)
C16 0.0290(10) 0.0462(14) 0.0323(12) 0.0016(10) 0.0014(9) -0.0070(10)
C1 0.0368(12) 0.0396(13) 0.0348(12) -0.0043(10) -0.0019(9) 0.0028(10)
C5 0.0367(12) 0.0562(16) 0.0348(12) 0.0014(11) 0.0020(10) 0.0022(11)
C15 0.0355(12) 0.0418(14) 0.0366(12) -0.0025(10) 0.0006(9) -0.0031(10)
C2 0.0465(14) 0.0600(17) 0.0400(14) -0.0033(12) -0.0100(11) 0.0052(12)
C14 0.0331(12) 0.0561(17) 0.0498(14) 0.0018(12) 0.0008(10) -0.0107(11)
C11 0.0386(12) 0.0393(14) 0.0531(15) -0.0010(11) 0.0055(11) -0.0040(11)
C4 0.0545(15) 0.0532(16) 0.0336(12) -0.0002(11) 0.0071(11) 0.0066(12)
C3 0.0675(17) 0.0594(17) 0.0314(12) 0.0014(12) -0.0067(12) 0.0087(13)
C13 0.0316(12) 0.0652(18) 0.0508(15) 0.0067(13) 0.0093(10) 0.0065(12)
C17 0.0486(14) 0.0629(17) 0.0402(14) 0.0087(12) -0.0019(11) -0.0001(13)
C21 0.0496(14) 0.0622(18) 0.0407(13) -0.0036(12) 0.0032(11) 0.0056(13)
C12 0.0472(14) 0.0443(15) 0.0609(16) -0.0016(12) 0.0131(12) 0.0095(12)
C19 0.0676(18) 0.098(3) 0.0310(14) -0.0007(15) 0.0002(13) -0.0369(18)
C18 0.0634(18) 0.090(2) 0.0400(15) 0.0170(15) -0.0111(13) -0.0129(17)
C22 0.0487(15) 0.101(2) 0.0466(15) 0.0172(15) 0.0029(12) -0.0267(15)
C20 0.0673(18) 0.075(2) 0.0488(16) -0.0185(15) 0.0165(14) -0.0112(16)
C7 0.077(2) 0.098(3) 0.0440(15) 0.0121(16) 0.0207(14) 0.0049(18)

loop_
_atom_type_symbol
_atom_type_description
_atom_type_scat_dispersion_real
_atom_type_scat_dispersion_imag
_atom_type_scat_source
C C 0.0033 0.0016 'International Tables Vol C Tables 4.2.6.8 and 6.1.1.4'
H H 0.0000 0.0000 'International Tables Vol C Tables 4.2.6.8 and 6.1.1.4'
N N 0.0061 0.0033 'International Tables Vol C Tables 4.2.6.8 and 6.1.1.4'
O O 0.0106 0.0060 'International Tables Vol C Tables 4.2.6.8 and 6.1.1.4'
S S 0.1246 0.1234 'International Tables Vol C Tables 4.2.6.8 and 6.1.1.4'

loop_
_geom_angle_atom_site_label_1
_geom_angle_atom_site_label_2
_geom_angle_atom_site_label_3
_geom_angle
_geom_angle_site_symmetry_1
_geom_angle_site_symmetry_3
_geom_angle_publ_flag
O1 S1 O2 115.44(11) . . ?
O1 S1 N1 109.88(11) . . ?
O2 S1 N1 110.81(11) . . ?
O1 S1 C1 113.62(11) . . ?
O2 S1 C1 111.41(11) . . ?
N1 S1 C1 93.58(9) . . ?
C8 N1 C22 121.68(19) . . ?
C8 N1 S1 113.87(14) . . ?
C22 N1 S1 114.54(15) . . ?
C8 C9 C16 124.47(18) . . ?
C8 C9 C10 120.73(18) . . ?
C16 C9 C10 114.80(17) . . ?
C11 C10 C15 118.7(2) . . ?
C11 C10 C9 119.78(19) . . ?
C15 C10 C9 121.5(2) . . ?
C1 C6 C5 117.57(19) . . ?
C1 C6 C8 112.07(18) . . ?
C5 C6 C8 130.14(19) . . ?
C9 C8 N1 123.54(19) . . ?
C9 C8 C6 127.34(19) . . ?
N1 C8 C6 108.92(17) . . ?
C21 C16 C17 117.7(2) . . ?
C21 C16 C9 121.6(2) . . ?
C17 C16 C9 120.6(2) . . ?
C6 C1 C2 122.8(2) . . ?
C6 C1 S1 111.11(16) . . ?
C2 C1 S1 126.05(17) . . ?
C4 C5 C6 120.7(2) . . ?
C4 C5 H5 119.6 . . ?
C6 C5 H5 119.6 . . ?
C14 C15 C10 120.3(2) . . ?
C14 C15 H15 119.8 . . ?
C10 C15 H15 119.8 . . ?
C3 C2 C1 118.0(2) . . ?
C3 C2 H2 121.0 . . ?
C1 C2 H2 121.0 . . ?
C13 C14 C15 120.2(2) . . ?
C13 C14 H14 119.9 . . ?
C15 C14 H14 119.9 . . ?
C12 C11 C10 120.9(2) . . ?
C12 C11 H11 119.6 . . ?
C10 C11 H11 119.6 . . ?
C5 C4 C3 119.5(2) . . ?
C5 C4 C7 120.0(2) . . ?
C3 C4 C7 120.4(2) . . ?
C2 C3 C4 121.4(2) . . ?
C2 C3 H3 119.3 . . ?
C4 C3 H3 119.3 . . ?
C14 C13 C12 120.0(2) . . ?
C14 C13 H13 120.0 . . ?
C12 C13 H13 120.0 . . ?
C18 C17 C16 120.9(3) . . ?
C18 C17 H17 119.5 . . ?
C16 C17 H17 119.5 . . ?
C16 C21 C20 120.7(2) . . ?
C16 C21 H21 119.6 . . ?
C20 C21 H21 119.6 . . ?
C13 C12 C11 119.9(2) . . ?
C13 C12 H12 120.1 . . ?
C11 C12 H12 120.1 . . ?
C18 C19 C20 119.7(2) . . ?
C18 C19 H19 120.2 . . ?
C20 C19 H19 120.2 . . ?
C19 C18 C17 120.6(3) . . ?
C19 C18 H18 119.7 . . ?
C17 C18 H18 119.7 . . ?
N1 C22 H22A 109.5 . . ?
N1 C22 H22B 109.5 . . ?
H22A C22 H22B 109.5 . . ?
N1 C22 H22C 109.5 . . ?
H22A C22 H22C 109.5 . . ?
H22B C22 H22C 109.5 . . ?
C19 C20 C21 120.3(3) . . ?
C19 C20 H20 119.9 . . ?
C21 C20 H20 119.9 . . ?
C4 C7 H7A 109.5 . . ?
C4 C7 H7B 109.5 . . ?
H7A C7 H7B 109.5 . . ?
C4 C7 H7C 109.5 . . ?
H7A C7 H7C 109.5 . . ?
H7B C7 H7C 109.5 . . ?

loop_
_geom_bond_atom_site_label_1
_geom_bond_atom_site_label_2
_geom_bond_distance
_geom_bond_site_symmetry_2
_geom_bond_publ_flag
S1 O1 1.4258(17) . ?
S1 O2 1.4309(18) . ?
S1 N1 1.6565(18) . ?
S1 C1 1.736(2) . ?
N1 C8 1.426(3) . ?
N1 C22 1.470(3) . ?
C9 C8 1.348(3) . ?
C9 C16 1.489(3) . ?
C9 C10 1.490(3) . ?
C10 C11 1.386(3) . ?
C10 C15 1.388(3) . ?
C6 C1 1.387(3) . ?
C6 C5 1.392(3) . ?
C6 C8 1.489(3) . ?
C16 C21 1.383(3) . ?
C16 C17 1.387(3) . ?
C1 C2 1.387(3) . ?
C5 C4 1.384(3) . ?
C5 H5 0.9300 . ?
C15 C14 1.384(3) . ?
C15 H15 0.9300 . ?
C2 C3 1.367(3) . ?
C2 H2 0.9300 . ?
C14 C13 1.373(4) . ?
C14 H14 0.9300 . ?
C11 C12 1.379(3) . ?
C11 H11 0.9300 . ?
C4 C3 1.391(3) . ?
C4 C7 1.508(3) . ?
C3 H3 0.9300 . ?
C13 C12 1.378(4) . ?
C13 H13 0.9300 . ?
C17 C18 1.380(4) . ?
C17 H17 0.9300 . ?
C21 C20 1.387(3) . ?
C21 H21 0.9300 . ?
C12 H12 0.9300 . ?
C19 C18 1.358(4) . ?
C19 C20 1.368(4) . ?
C19 H19 0.9300 . ?
C18 H18 0.9300 . ?
C22 H22A 0.9600 . ?
C22 H22B 0.9600 . ?
C22 H22C 0.9600 . ?
C20 H20 0.9300 . ?
C7 H7A 0.9600 . ?
C7 H7B 0.9600 . ?
C7 H7C 0.9600 . ?
